data_4507611
loop_
_publ_author_name
'Bhardwaj, Rajni M.'
'Price, Louise S.'
'Price, Sarah L.'
'Reutzel-Edens, Susan M.'
'Miller, Gary J.'
'Oswald, Iain D. H.'
'Johnston, Blair F.'
'Florence, Alastair J.'

_publ_section_title
;
 Exploring the Experimental and Computed Crystal Energy Landscape of
 Olanzapine
;
_journal_issue 4
_journal_name_full 'Crystal Growth &amp; Design'
_journal_page_first 1602
_journal_paper_doi 10.1021/cg301826s
_journal_volume 13
_journal_year 2013
_chemical_formula_moiety 'C17 H20 N4 S1, 0.5(C3 H8 O1), (H2 O1)'
_chemical_formula_sum 'C18.5 H26 N4 O1.5 S'
_chemical_formula_weight 360.49
_chemical_name_common 'olanzapine 1-propanol hydrate'
_chemical_name_systematic
;
 ?
;
_space_group_IT_number 15
_symmetry_cell_setting monoclinic
_symmetry_space_group_name_Hall '-C 2yc'
_symmetry_space_group_name_H-M 'C 1 2/c 1'
_atom_sites_solution_hydrogens geom
_atom_sites_solution_primary direct
_atom_sites_solution_secondary difmap
_audit_creation_method SHELXL-97
_cell_angle_alpha 90.00
_cell_angle_beta 125.6490(10)
_cell_angle_gamma 90.00
_cell_formula_units_Z 8
_cell_length_a 24.4748(13)
_cell_length_b 12.3515(6)
_cell_length_c 15.1109(8)
_cell_measurement_reflns_used 8748
_cell_measurement_temperature 123(2)
_cell_measurement_theta_max 26.36
_cell_measurement_theta_min 2.92
_cell_volume 3712.0(3)
_computing_cell_refinement 'Bruker SAINT'
_computing_data_collection 'Bruker APEX2'
_computing_data_reduction 'Bruker SAINT'
_computing_molecular_graphics 'Bruker SHELXTL'
_computing_publication_material 'Bruker SHELXTL'
_computing_structure_refinement 'SHELXL-97 (Sheldrick, 2008)'
_computing_structure_solution 'SHELXS-97 (Sheldrick, 2008)'
_diffrn_ambient_temperature 123(2)
_diffrn_measured_fraction_theta_full 0.989
_diffrn_measured_fraction_theta_max 0.989
_diffrn_measurement_device_type 'Bruker APEX-II CCD'
_diffrn_measurement_method '\f and \w scans'
_diffrn_radiation_monochromator graphite
_diffrn_radiation_source 'fine-focus sealed tube'
_diffrn_radiation_type MoK\a
_diffrn_radiation_wavelength 0.71073
_diffrn_reflns_av_R_equivalents 0.0193
_diffrn_reflns_av_sigmaI/netI 0.0168
_diffrn_reflns_limit_h_max 30
_diffrn_reflns_limit_h_min -30
_diffrn_reflns_limit_k_max 15
_diffrn_reflns_limit_k_min -14
_diffrn_reflns_limit_l_max 18
_diffrn_reflns_limit_l_min -18
_diffrn_reflns_number 15925
_diffrn_reflns_theta_full 26.41
_diffrn_reflns_theta_max 26.41
_diffrn_reflns_theta_min 1.94
_exptl_absorpt_coefficient_mu 0.191
_exptl_absorpt_correction_T_max 0.7454
_exptl_absorpt_correction_T_min 0.6739
_exptl_absorpt_correction_type multi-scan
_exptl_absorpt_process_details SADABS
_exptl_crystal_colour yellow
_exptl_crystal_density_diffrn 1.290
_exptl_crystal_density_method 'not measured'
_exptl_crystal_description prismatic
_exptl_crystal_F_000 1544
_exptl_crystal_size_max 0.39
_exptl_crystal_size_mid 0.36
_exptl_crystal_size_min 0.07
_refine_diff_density_max 0.434
_refine_diff_density_min -0.213
_refine_diff_density_rms 0.043
_refine_ls_extinction_method none
_refine_ls_goodness_of_fit_ref 1.040
_refine_ls_hydrogen_treatment mixed
_refine_ls_matrix_type full
_refine_ls_number_parameters 266
_refine_ls_number_reflns 3775
_refine_ls_number_restraints 4
_refine_ls_restrained_S_all 1.040
_refine_ls_R_factor_all 0.0390
_refine_ls_R_factor_gt 0.0336
_refine_ls_shift/su_max 0.001
_refine_ls_shift/su_mean 0.000
_refine_ls_structure_factor_coef Fsqd
_refine_ls_weighting_details 'calc w=1/[\s^2^(Fo^2^)+(0.0452P)^2^+3.7320P] where P=(Fo^2^+2Fc^2^)/3'
_refine_ls_weighting_scheme calc
_refine_ls_wR_factor_gt 0.0872
_refine_ls_wR_factor_ref 0.0908
_reflns_number_gt 3337
_reflns_number_total 3775
_reflns_threshold_expression >2\s(I)
_cod_data_source_file cg301826s_si_002.cif
_cod_data_source_block olanzapine_1-propanol_hydrate
_cod_depositor_comments
;
The following automatic conversions were performed:

'_symmetry_cell_setting' value 'Monoclinic' changed to 'monoclinic'
according to /home/saulius/struct/CIF-dictionaries/cif_core.dic
dictionary named 'cif_core.dic' version 2.4.2 from 2011-04-26.

Automatic conversion script
Id: cif_fix_values 1891 2012-01-12 08:04:46Z andrius 
;
_cod_original_sg_symbol_H-M C2/c
_cod_original_formula_sum 'C18.50 H26 N4 O1.50 S'
_cod_database_code 4507611

loop_
_symmetry_equiv_pos_as_xyz
'x, y, z'
'-x, y, -z+1/2'
'x+1/2, y+1/2, z'
'-x+1/2, y+1/2, -z+1/2'
'-x, -y, -z'
'x, -y, z-1/2'
'-x+1/2, -y+1/2, -z'
'x+1/2, -y+1/2, z-1/2'

loop_
_atom_site_label
_atom_site_type_symbol
_atom_site_fract_x
_atom_site_fract_y
_atom_site_fract_z
_atom_site_U_iso_or_equiv
_atom_site_adp_type
_atom_site_occupancy
_atom_site_symmetry_multiplicity
_atom_site_calc_flag
_atom_site_refinement_flags
_atom_site_disorder_assembly
_atom_site_disorder_group
S1 S 0.292009(17) 0.85726(3) 0.25148(3) 0.02203(11) Uani 1 1 d . . .
N1 N 0.18779(6) 0.70954(9) 0.15487(9) 0.0198(2) Uani 1 1 d D . .
N2 N 0.16893(6) 0.62044(9) 0.31556(9) 0.0189(2) Uani 1 1 d . . .
N3 N 0.27440(6) 0.57908(9) 0.46799(9) 0.0190(2) Uani 1 1 d . . .
N4 N 0.35643(6) 0.44503(9) 0.65546(9) 0.0235(3) Uani 1 1 d . . .
C1 C 0.26663(7) 0.72404(10) 0.35383(11) 0.0179(3) Uani 1 1 d . . .
C2 C 0.24479(7) 0.75191(11) 0.25065(11) 0.0182(3) Uani 1 1 d . . .
C3 C 0.12769(7) 0.72862(11) 0.14707(11) 0.0188(3) Uani 1 1 d . . .
C4 C 0.12167(6) 0.68736(11) 0.22791(10) 0.0179(3) Uani 1 1 d . . .
C5 C 0.23315(7) 0.63846(10) 0.37407(11) 0.0176(3) Uani 1 1 d . . .
C6 C 0.32242(7) 0.78911(11) 0.43468(11) 0.0194(3) Uani 1 1 d . . .
H6 H 0.3435 0.7807 0.5106 0.023 Uiso 1 1 calc R . .
C7 C 0.34236(7) 0.86354(11) 0.39327(11) 0.0215(3) Uani 1 1 d . . .
C8 C 0.39741(7) 0.94624(12) 0.45242(13) 0.0288(3) Uani 1 1 d . . .
H8A H 0.4125 0.9510 0.5283 0.043 Uiso 1 1 calc R . .
H8B H 0.3804 1.0169 0.4172 0.043 Uiso 1 1 calc R . .
H8C H 0.4352 0.9248 0.4503 0.043 Uiso 1 1 calc R . .
C9 C 0.07462(7) 0.78554(12) 0.05863(11) 0.0234(3) Uani 1 1 d . . .
H9 H 0.0790 0.8125 0.0042 0.028 Uiso 1 1 calc R . .
C10 C 0.01547(7) 0.80323(13) 0.04918(12) 0.0266(3) Uani 1 1 d . . .
C11 C 0.00900(7) 0.76405(12) 0.12858(12) 0.0244(3) Uani 1 1 d . . .
H11 H -0.0310 0.7772 0.1235 0.029 Uiso 1 1 calc R . .
C12 C 0.06119(7) 0.70565(11) 0.21554(11) 0.0207(3) Uani 1 1 d . . .
H12 H 0.0557 0.6772 0.2683 0.025 Uiso 1 1 calc R . .
C13 C 0.24383(7) 0.50372(11) 0.50195(11) 0.0211(3) Uani 1 1 d . . .
H13A H 0.2349 0.4336 0.4640 0.025 Uiso 1 1 calc R . .
H13B H 0.2005 0.5333 0.4823 0.025 Uiso 1 1 calc R . .
C14 C 0.29108(7) 0.48681(12) 0.62417(12) 0.0244(3) Uani 1 1 d . . .
H14A H 0.2978 0.5564 0.6618 0.029 Uiso 1 1 calc R . .
H14B H 0.2708 0.4349 0.6471 0.029 Uiso 1 1 calc R . .
C15 C 0.34046(7) 0.54120(11) 0.49998(11) 0.0210(3) Uani 1 1 d . . .
H15A H 0.3606 0.5957 0.4788 0.025 Uiso 1 1 calc R . .
H15B H 0.3352 0.4727 0.4617 0.025 Uiso 1 1 calc R . .
C16 C 0.38655(7) 0.52305(12) 0.62214(11) 0.0242(3) Uani 1 1 d . . .
H16A H 0.4305 0.4953 0.6428 0.029 Uiso 1 1 calc R . .
H16B H 0.3944 0.5927 0.6603 0.029 Uiso 1 1 calc R . .
C17 C 0.40087(9) 0.42540(14) 0.77309(12) 0.0346(4) Uani 1 1 d . . .
H17A H 0.4081 0.4934 0.8120 0.052 Uiso 1 1 calc R . .
H17B H 0.4441 0.3974 0.7928 0.052 Uiso 1 1 calc R . .
H17C H 0.3801 0.3723 0.7931 0.052 Uiso 1 1 calc R . .
O1W O 0.18070(6) 0.75099(9) 0.96133(9) 0.0273(2) Uani 1 1 d D . .
O1S O 0.09822(10) 0.42747(16) 0.32145(16) 0.0228(4) Uani 0.50 1 d PD A -1
C1S C 0.0369(6) 0.3892(9) 0.2185(9) 0.056(4) Uani 0.50 1 d P A -1
H1S1 H 0.0469 0.3386 0.1788 0.068 Uiso 0.50 1 calc PR A -1
H1S2 H 0.0084 0.4494 0.1701 0.068 Uiso 0.50 1 calc PR A -1
C2S C 0.0059(4) 0.3303(3) 0.2721(3) 0.0342(13) Uani 0.50 1 d P A -1
H2S1 H -0.0197 0.2663 0.2275 0.041 Uiso 0.50 1 calc PR A -1
H2S2 H 0.0430 0.3040 0.3452 0.041 Uiso 0.50 1 calc PR A -1
C3S C -0.0381(4) 0.3981(8) 0.2831(6) 0.032(3) Uani 0.50 1 d P A -1
H3S1 H -0.0112 0.4426 0.3488 0.048 Uiso 0.50 1 calc PR A -1
H3S2 H -0.0687 0.3524 0.2887 0.048 Uiso 0.50 1 calc PR A -1
H3S3 H -0.0643 0.4452 0.2192 0.048 Uiso 0.50 1 calc PR A -1
H1N H 0.1848(8) 0.7304(13) 0.0929(10) 0.024(4) Uiso 1 1 d D . .
H10 H -0.0204(9) 0.8450(14) -0.0126(15) 0.028 Uiso 1 1 d . . .
H1W H 0.1670(11) 0.8099(12) 0.9254(17) 0.056(6) Uiso 1 1 d D . .
H2W H 0.160(3) 0.701(3) 0.915(4) 0.24(3) Uiso 1 1 d D . .
H1S H 0.119(2) 0.477(2) 0.314(4) 0.056(13) Uiso 0.50 1 d PD B -1

loop_
_atom_site_aniso_label
_atom_site_aniso_U_11
_atom_site_aniso_U_22
_atom_site_aniso_U_33
_atom_site_aniso_U_23
_atom_site_aniso_U_13
_atom_site_aniso_U_12
S1 0.02070(18) 0.02304(19) 0.02098(18) 0.00337(13) 0.01137(15) -0.00268(13)
N1 0.0195(6) 0.0232(6) 0.0161(6) -0.0013(5) 0.0101(5) -0.0017(5)
N2 0.0188(6) 0.0182(6) 0.0172(5) 0.0002(4) 0.0092(5) -0.0001(4)
N3 0.0188(6) 0.0163(6) 0.0202(6) 0.0042(4) 0.0104(5) 0.0017(4)
N4 0.0273(6) 0.0173(6) 0.0168(6) 0.0030(4) 0.0076(5) 0.0001(5)
C1 0.0166(6) 0.0155(6) 0.0185(6) 0.0014(5) 0.0085(5) 0.0019(5)
C2 0.0164(6) 0.0171(6) 0.0204(7) 0.0007(5) 0.0104(6) 0.0004(5)
C3 0.0181(6) 0.0184(7) 0.0169(6) -0.0042(5) 0.0085(6) -0.0032(5)
C4 0.0178(6) 0.0159(6) 0.0155(6) -0.0025(5) 0.0071(5) -0.0025(5)
C5 0.0213(7) 0.0141(6) 0.0173(6) -0.0010(5) 0.0111(6) 0.0009(5)
C6 0.0175(6) 0.0172(6) 0.0180(6) 0.0016(5) 0.0072(5) 0.0017(5)
C7 0.0182(7) 0.0188(7) 0.0214(7) 0.0014(5) 0.0080(6) 0.0010(5)
C8 0.0246(7) 0.0231(7) 0.0303(8) -0.0001(6) 0.0114(7) -0.0059(6)
C9 0.0222(7) 0.0267(7) 0.0165(6) 0.0007(6) 0.0085(6) -0.0022(6)
C10 0.0196(7) 0.0307(8) 0.0188(7) 0.0031(6) 0.0051(6) 0.0026(6)
C11 0.0167(7) 0.0292(8) 0.0233(7) -0.0022(6) 0.0093(6) -0.0002(6)
C12 0.0199(7) 0.0222(7) 0.0189(7) -0.0032(5) 0.0106(6) -0.0028(5)
C13 0.0239(7) 0.0162(6) 0.0230(7) 0.0032(5) 0.0136(6) 0.0004(5)
C14 0.0337(8) 0.0176(7) 0.0226(7) 0.0024(6) 0.0169(6) 0.0006(6)
C15 0.0198(7) 0.0182(7) 0.0220(7) 0.0042(5) 0.0105(6) 0.0025(5)
C16 0.0220(7) 0.0189(7) 0.0213(7) 0.0012(6) 0.0067(6) -0.0012(5)
C17 0.0406(9) 0.0294(8) 0.0173(7) 0.0032(6) 0.0076(7) -0.0021(7)
O1W 0.0356(6) 0.0200(5) 0.0355(6) 0.0054(5) 0.0259(5) 0.0036(4)
O1S 0.0173(10) 0.0237(11) 0.0227(10) 0.0031(8) 0.0088(9) -0.0025(8)
C1S 0.068(7) 0.040(4) 0.073(7) 0.014(4) 0.047(6) 0.028(4)
C2S 0.030(3) 0.0367(15) 0.037(4) 0.0120(15) 0.020(4) 0.013(2)
C3S 0.015(3) 0.055(5) 0.016(3) 0.000(3) 0.004(3) 0.009(3)

loop_
_atom_type_symbol
_atom_type_description
_atom_type_scat_dispersion_real
_atom_type_scat_dispersion_imag
_atom_type_scat_source
C C 0.0033 0.0016 'International Tables Vol C Tables 4.2.6.8 and 6.1.1.4'
H H 0.0000 0.0000 'International Tables Vol C Tables 4.2.6.8 and 6.1.1.4'
N N 0.0061 0.0033 'International Tables Vol C Tables 4.2.6.8 and 6.1.1.4'
O O 0.0106 0.0060 'International Tables Vol C Tables 4.2.6.8 and 6.1.1.4'
S S 0.1246 0.1234 'International Tables Vol C Tables 4.2.6.8 and 6.1.1.4'

loop_
_geom_angle_atom_site_label_1
_geom_angle_atom_site_label_2
_geom_angle_atom_site_label_3
_geom_angle
C2 S1 C7 91.90(7)
C2 N1 C3 112.47(11)
C2 N1 H1N 112.6(10)
C3 N1 H1N 113.4(10)
C5 N2 C4 122.99(11)
C5 N3 C13 118.85(11)
C5 N3 C15 120.90(11)
C13 N3 C15 111.85(10)
C17 N4 C16 110.99(12)
C17 N4 C14 110.31(12)
C16 N4 C14 109.17(11)
C2 C1 C6 112.09(12)
C2 C1 C5 121.51(12)
C6 C1 C5 126.38(12)
C1 C2 N1 125.26(12)
C1 C2 S1 111.40(10)
N1 C2 S1 123.07(10)
C9 C3 C4 120.25(12)
C9 C3 N1 120.18(12)
C4 C3 N1 119.55(12)
C12 C4 C3 117.61(12)
C12 C4 N2 116.43(12)
C3 C4 N2 125.69(12)
N2 C5 N3 118.67(12)
N2 C5 C1 125.50(12)
N3 C5 C1 115.65(11)
C7 C6 C1 114.05(12)
C7 C6 H6 123.0
C1 C6 H6 123.0
C6 C7 C8 128.85(13)
C6 C7 S1 110.55(10)
C8 C7 S1 120.56(11)
C7 C8 H8A 109.5
C7 C8 H8B 109.5
H8A C8 H8B 109.5
C7 C8 H8C 109.5
H8A C8 H8C 109.5
H8B C8 H8C 109.5
C10 C9 C3 120.77(13)
C10 C9 H9 119.6
C3 C9 H9 119.6
C11 C10 C9 119.67(13)
C11 C10 H10 121.3(10)
C9 C10 H10 119.0(10)
C10 C11 C12 119.69(13)
C10 C11 H11 120.2
C12 C11 H11 120.2
C11 C12 C4 121.97(13)
C11 C12 H12 119.0
C4 C12 H12 119.0
N3 C13 C14 109.39(11)
N3 C13 H13A 109.8
C14 C13 H13A 109.8
N3 C13 H13B 109.8
C14 C13 H13B 109.8
H13A C13 H13B 108.2
N4 C14 C13 110.73(11)
N4 C14 H14A 109.5
C13 C14 H14A 109.5
N4 C14 H14B 109.5
C13 C14 H14B 109.5
H14A C14 H14B 108.1
N3 C15 C16 110.05(11)
N3 C15 H15A 109.7
C16 C15 H15A 109.7
N3 C15 H15B 109.7
C16 C15 H15B 109.7
H15A C15 H15B 108.2
N4 C16 C15 110.37(11)
N4 C16 H16A 109.6
C15 C16 H16A 109.6
N4 C16 H16B 109.6
C15 C16 H16B 109.6
H16A C16 H16B 108.1
N4 C17 H17A 109.5
N4 C17 H17B 109.5
H17A C17 H17B 109.5
N4 C17 H17C 109.5
H17A C17 H17C 109.5
H17B C17 H17C 109.5
H1W O1W H2W 106(4)
C1S O1S H1S 114(3)
O1S C1S C2S 96.0(7)
O1S C1S H1S1 112.6
C2S C1S H1S1 112.6
O1S C1S H1S2 112.6
C2S C1S H1S2 112.6
H1S1 C1S H1S2 110.1
C3S C2S C1S 114.0(3)
C3S C2S H2S1 108.8
C1S C2S H2S1 108.8
C3S C2S H2S2 108.8
C1S C2S H2S2 108.8
H2S1 C2S H2S2 107.7

loop_
_geom_bond_atom_site_label_1
_geom_bond_atom_site_label_2
_geom_bond_distance
S1 C2 1.7355(13)
S1 C7 1.7428(14)
N1 C2 1.4004(17)
N1 C3 1.4251(17)
N1 H1N 0.931(9)
N2 C5 1.2969(17)
N2 C4 1.4105(17)
N3 C5 1.3788(17)
N3 C13 1.4619(17)
N3 C15 1.4683(17)
N4 C17 1.4655(18)
N4 C16 1.4691(18)
N4 C14 1.4718(19)
C1 C2 1.3652(19)
C1 C6 1.4348(18)
C1 C5 1.4746(18)
C3 C9 1.3943(19)
C3 C4 1.4083(19)
C4 C12 1.3981(19)
C6 C7 1.3531(19)
C6 H6 0.9500
C7 C8 1.5012(19)
C8 H8A 0.9800
C8 H8B 0.9800
C8 H8C 0.9800
C9 C10 1.387(2)
C9 H9 0.9500
C10 C11 1.386(2)
C10 H10 0.976(18)
C11 C12 1.386(2)
C11 H11 0.9500
C12 H12 0.9500
C13 C14 1.5173(19)
C13 H13A 0.9900
C13 H13B 0.9900
C14 H14A 0.9900
C14 H14B 0.9900
C15 C16 1.5176(19)
C15 H15A 0.9900
C15 H15B 0.9900
C16 H16A 0.9900
C16 H16B 0.9900
C17 H17A 0.9800
C17 H17B 0.9800
C17 H17C 0.9800
O1W H1W 0.851(10)
O1W H2W 0.850(10)
O1S C1S 1.474(11)
O1S H1S 0.851(10)
C1S C2S 1.575(15)
C1S H1S1 0.9900
C1S H1S2 0.9900
C2S C3S 1.449(11)
C2S H2S1 0.9900
C2S H2S2 0.9900
C3S H3S1 0.9800
C3S H3S2 0.9800
C3S H3S3 0.9800

loop_
_geom_torsion_atom_site_label_1
_geom_torsion_atom_site_label_2
_geom_torsion_atom_site_label_3
_geom_torsion_atom_site_label_4
_geom_torsion
C6 C1 C2 N1 -174.15(12)
C5 C1 C2 N1 4.1(2)
C6 C1 C2 S1 0.03(15)
C5 C1 C2 S1 178.28(10)
C3 N1 C2 C1 59.21(17)
C3 N1 C2 S1 -114.32(12)
C7 S1 C2 C1 0.29(11)
C7 S1 C2 N1 174.62(12)
C2 N1 C3 C9 121.76(14)
C2 N1 C3 C4 -59.76(16)
C9 C3 C4 C12 0.07(19)
N1 C3 C4 C12 -178.41(12)
C9 C3 C4 N2 173.89(13)
N1 C3 C4 N2 -4.6(2)
C5 N2 C4 C12 -141.67(13)
C5 N2 C4 C3 44.4(2)
C4 N2 C5 N3 169.99(12)
C4 N2 C5 C1 -5.0(2)
C13 N3 C5 N2 -4.24(18)
C15 N3 C5 N2 141.35(13)
C13 N3 C5 C1 171.22(11)
C15 N3 C5 C1 -43.19(17)
C2 C1 C5 N2 -37.4(2)
C6 C1 C5 N2 140.54(14)
C2 C1 C5 N3 147.46(13)
C6 C1 C5 N3 -34.56(18)
C2 C1 C6 C7 -0.47(17)
C5 C1 C6 C7 -178.61(12)
C1 C6 C7 C8 178.59(14)
C1 C6 C7 S1 0.68(15)
C2 S1 C7 C6 -0.55(11)
C2 S1 C7 C8 -178.66(12)
C4 C3 C9 C10 0.5(2)
N1 C3 C9 C10 179.00(13)
C3 C9 C10 C11 0.1(2)
C9 C10 C11 C12 -1.3(2)
C10 C11 C12 C4 2.0(2)
C3 C4 C12 C11 -1.3(2)
N2 C4 C12 C11 -175.72(13)
C5 N3 C13 C14 -154.75(12)
C15 N3 C13 C14 56.75(14)
C17 N4 C14 C13 -178.03(12)
C16 N4 C14 C13 59.76(14)
N3 C13 C14 N4 -58.26(15)
C5 N3 C15 C16 155.55(12)
C13 N3 C15 C16 -56.68(14)
C17 N4 C16 C15 179.12(12)
C14 N4 C16 C15 -59.08(15)
N3 C15 C16 N4 57.45(15)
O1S C1S C2S C3S 91.2(8)
